data_1556085
loop_
_publ_author_name
'Wang, Yunsheng'
'Yang, Jie'
'Tian, Yu'
'Fang, Manman'
'Liao, Qiuyan'
'Wang, Liwei'
'Hu, Wenping'
'Tang, Ben Zhong'
'Li, Zhen'

_publ_section_title
;
 Persistent organic room temperature phosphorescence: what is the role of
 molecular dimers?
;
_journal_issue 3
_journal_name_full 'Chemical Science'
_journal_page_first 833
_journal_page_last 838
_journal_paper_doi 10.1039/C9SC04632A
_journal_volume 11
_journal_year 2020
_chemical_formula_moiety 'C22 H17 N O4 S'
_chemical_formula_sum 'C22 H17 N O4 S'
_chemical_formula_weight 391.43
_space_group_crystal_system orthorhombic
_space_group_IT_number 62
_space_group_name_Hall '-P 2ac 2n'
_space_group_name_H-M_alt 'P n m a'
_atom_sites_solution_hydrogens geom
_atom_sites_solution_primary iterative
_atom_sites_solution_secondary difmap
_audit_creation_date 2019-11-02
_audit_creation_method
;
Olex2 1.2
(compiled 2018.04.26 svn.r3504 for OlexSys, GUI svn.r5492)
;
_audit_update_record
;
2019-11-02 deposited with the CCDC.	2019-11-25 downloaded from the CCDC.
;
_cell_angle_alpha 90.00
_cell_angle_beta 90.00
_cell_angle_gamma 90.00
_cell_formula_units_Z 4
_cell_length_a 6.6807(2)
_cell_length_b 19.9408(7)
_cell_length_c 14.2683(4)
_cell_measurement_reflns_used 2625
_cell_measurement_temperature 293(2)
_cell_measurement_theta_max 73.0010
_cell_measurement_theta_min 6.2070
_cell_volume 1900.80(10)
_computing_cell_refinement 'CrysAlisPro 1.171.39.46e (Rigaku OD, 2018)'
_computing_data_collection 'CrysAlisPro 1.171.39.46e (Rigaku OD, 2018)'
_computing_data_reduction 'CrysAlisPro 1.171.39.46e (Rigaku OD, 2018)'
_computing_molecular_graphics 'Olex2 (Dolomanov et al., 2009)'
_computing_publication_material 'Olex2 (Dolomanov et al., 2009)'
_computing_structure_refinement 'XL (Sheldrick, 2008)'
_computing_structure_solution 'olex2.solve (Bourhis et al., 2015)'
_diffrn_ambient_temperature 293(2)
_diffrn_detector 'CCD plate'
_diffrn_detector_area_resol_mean 5.1975
_diffrn_detector_type AtlasS2
_diffrn_measured_fraction_theta_full 0.999
_diffrn_measured_fraction_theta_max 1.000
_diffrn_measurement_details
;
List of Runs (angles in degrees, time in seconds):

  # Type    Start    End  Width  t~exp~   \w     \q     \k     \f   Frames
#--------------------------------------------------------------------------
  1  \w    -86.00 -15.00   1.00    2.50    --  -41.12 -57.00  30.00   71
  2  \w      2.00  42.00   1.00    2.50    --   41.12 -99.00 120.00   40
  3  \w     47.00  85.00   1.00    2.50    --   41.12-125.00  90.00   38
  4  \w    135.00 173.00   1.00    9.98    --  105.32  45.00 -30.00   38
  5  \w     53.00  96.00   1.00    9.98    --  105.32-125.00  60.00   43
  6  \w    135.00 178.00   1.00    9.98    --  105.32 124.00  75.00   43
  7  \w     95.00 178.00   1.00    9.98    --  105.32 125.00 -90.00   83
  8  \w     97.00 178.00   1.00    9.98    --  105.32 125.00 -30.00   81
;
_diffrn_measurement_device 'four-circle diffractometer'
_diffrn_measurement_device_type 'SuperNova, Dual, Cu at home/near, AtlasS2'
_diffrn_measurement_method '\w scans'
_diffrn_orient_matrix_type 'CrysAlisPro convention (1999,Acta A55,543-557)'
_diffrn_orient_matrix_UB_11 -0.1865912000
_diffrn_orient_matrix_UB_12 0.0409908000
_diffrn_orient_matrix_UB_13 0.0272480000
_diffrn_orient_matrix_UB_21 -0.1345573000
_diffrn_orient_matrix_UB_22 -0.0605645000
_diffrn_orient_matrix_UB_23 -0.0233723000
_diffrn_orient_matrix_UB_31 0.0187116000
_diffrn_orient_matrix_UB_32 -0.0248970000
_diffrn_orient_matrix_UB_33 0.1017308000
_diffrn_radiation_monochromator mirror
_diffrn_radiation_probe x-ray
_diffrn_radiation_type CuK\a
_diffrn_radiation_wavelength 1.54184
_diffrn_reflns_av_R_equivalents 0.0177
_diffrn_reflns_av_unetI/netI 0.0196
_diffrn_reflns_limit_h_max 7
_diffrn_reflns_limit_h_min -7
_diffrn_reflns_limit_k_max 16
_diffrn_reflns_limit_k_min -23
_diffrn_reflns_limit_l_max 17
_diffrn_reflns_limit_l_min -9
_diffrn_reflns_number 4351
_diffrn_reflns_theta_full 67.02
_diffrn_reflns_theta_max 67.02
_diffrn_reflns_theta_min 3.81
_diffrn_source 'micro-focus sealed X-ray tube'
_diffrn_source_type 'SuperNova (Cu) X-ray Source'
_exptl_absorpt_coefficient_mu 1.757
_exptl_absorpt_correction_T_max 1.00000
_exptl_absorpt_correction_T_min 0.50571
_exptl_absorpt_correction_type multi-scan
_exptl_absorpt_process_details
;
CrysAlisPro 1.171.39.46e (Rigaku Oxford Diffraction, 2018)
Empirical absorption correction using spherical harmonics,
 implemented in SCALE3 ABSPACK scaling algorithm.
;
_exptl_crystal_colour colorless
_exptl_crystal_density_diffrn 1.368
_exptl_crystal_density_method 'not measured'
_exptl_crystal_description needle
_exptl_crystal_F_000 816
_refine_diff_density_max 0.185
_refine_diff_density_min -0.389
_refine_diff_density_rms 0.070
_refine_ls_extinction_method none
_refine_ls_goodness_of_fit_ref 1.074
_refine_ls_hydrogen_treatment refall
_refine_ls_matrix_type full
_refine_ls_number_parameters 168
_refine_ls_number_reflns 1741
_refine_ls_number_restraints 0
_refine_ls_restrained_S_all 1.074
_refine_ls_R_factor_all 0.0521
_refine_ls_R_factor_gt 0.0489
_refine_ls_shift/su_max 0.000
_refine_ls_shift/su_mean 0.000
_refine_ls_structure_factor_coef Fsqd
_refine_ls_weighting_details 'calc w=1/[\s^2^(Fo^2^)+(0.0764P)^2^+0.4142P] where P=(Fo^2^+2Fc^2^)/3'
_refine_ls_weighting_scheme calc
_refine_ls_wR_factor_gt 0.1293
_refine_ls_wR_factor_ref 0.1328
_reflns_number_gt 1554
_reflns_number_total 1741
_reflns_threshold_expression >2sigma(I)
_cod_data_source_file c9sc04632a3.cif
_cod_data_source_block exp_61-2cooch3-no-ohua-zhenzhuang
_cod_depositor_comments
;Adding full bibliography for 1556084--1556085.cif.

 Adding full bibliography for 1556084--1556085.cif.
;
_cod_database_code 1556085
_chemical_oxdiff_formula 'C H O N S'
_reflns_odcompleteness_completeness 99.85
_reflns_odcompleteness_iscentric 1
_reflns_odcompleteness_theta 66.97
_olex2_refinement_description
;
;
_olex2_date_sample_data_collection 2019-01-07
_olex2_submission_special_instructions 'No special instructions were received'
_oxdiff_exptl_absorpt_empirical_details
;
Empirical correction (ABSPACK) includes:
- Absorption correction using spherical harmonics
- Frame scaling
;
_oxdiff_exptl_absorpt_empirical_full_max 1.485
_oxdiff_exptl_absorpt_empirical_full_min 0.700

loop_
_space_group_symop_id
_space_group_symop_operation_xyz
1 'x, y, z'
2 '-x+1/2, -y, z+1/2'
3 'x+1/2, -y+1/2, -z+1/2'
4 '-x, y+1/2, -z'
5 '-x, -y, -z'
6 'x-1/2, y, -z-1/2'
7 '-x-1/2, y-1/2, z-1/2'
8 'x, -y-1/2, z'

loop_
_atom_site_label
_atom_site_type_symbol
_atom_site_fract_x
_atom_site_fract_y
_atom_site_fract_z
_atom_site_U_iso_or_equiv
_atom_site_adp_type
_atom_site_occupancy
_atom_site_calc_flag
_atom_site_site_symmetry_order
_atom_site_refinement_flags_posn
_atom_site_refinement_flags_adp
_atom_site_refinement_flags_occupancy
S1 S 0.93976(13) 0.2500 0.38849(6) 0.0853(4) Uani 1 d 2 S T P
O2 O 0.5128(2) 0.37134(6) 0.87447(8) 0.0512(4) Uani 1 d 1 . . .
O3 O 0.5641(3) 0.42852(6) 0.74244(10) 0.0702(5) Uani 1 d 1 . . .
N4 N 0.5521(3) 0.2500 0.48892(13) 0.0468(5) Uani 1 d 2 S T P
C5 C 0.5365(3) 0.2500 0.78551(15) 0.0348(4) Uani 1 d 2 S T P
C6 C 0.5416(2) 0.30948(7) 0.73547(10) 0.0356(4) Uani 1 d 1 . . .
C7 C 0.5481(3) 0.2500 0.58749(15) 0.0362(5) Uani 1 d 2 S T P
C8 C 0.5479(2) 0.30989(7) 0.63815(11) 0.0373(4) Uani 1 d 1 . . .
C9 C 0.5412(2) 0.37607(8) 0.78217(11) 0.0414(4) Uani 1 d 1 . . .
C10 C 0.5900(3) 0.31039(8) 0.43817(11) 0.0492(4) Uani 1 d 1 . . .
C11 C 0.4517(4) 0.36169(11) 0.43597(15) 0.0685(6) Uani 1 d 1 . . .
C12 C 0.7676(3) 0.31647(10) 0.38877(12) 0.0604(5) Uani 1 d 1 . . .
C13 C 0.4935(5) 0.43381(11) 0.92375(16) 0.0717(6) Uani 1 d 1 . . .
C14 C 0.4966(7) 0.42076(12) 0.38827(19) 0.0933(10) Uani 1 d 1 . . .
C15 C 0.8060(5) 0.37549(16) 0.33936(15) 0.0865(9) Uani 1 d 1 . . .
C16 C 0.6729(7) 0.42690(14) 0.34048(18) 0.1021(13) Uani 1 d 1 . . .
H8 H 0.553(3) 0.3498(10) 0.6077(13) 0.047(5) Uiso 1 d 1 . . .
H5 H 0.537(4) 0.2500 0.849(2) 0.056(8) Uiso 1 d 2 S T P
H13A H 0.634(5) 0.4552(16) 0.928(2) 0.096(9) Uiso 1 d 1 . . .
H11 H 0.327(4) 0.3549(13) 0.4667(17) 0.081(8) Uiso 1 d 1 . . .
H13B H 0.450(4) 0.4223(15) 0.985(2) 0.102(10) Uiso 1 d 1 . . .
H16 H 0.700(5) 0.4704(19) 0.309(2) 0.131(11) Uiso 1 d 1 . . .
H14 H 0.393(5) 0.4584(18) 0.388(2) 0.119(11) Uiso 1 d 1 . . .
H13C H 0.410(5) 0.4659(17) 0.889(2) 0.107(10) Uiso 1 d 1 . . .
H15 H 0.928(5) 0.3743(18) 0.305(3) 0.121(12) Uiso 1 d 1 . . .

loop_
_atom_site_aniso_label
_atom_site_aniso_U_11
_atom_site_aniso_U_22
_atom_site_aniso_U_33
_atom_site_aniso_U_23
_atom_site_aniso_U_13
_atom_site_aniso_U_12
S1 0.0642(5) 0.1184(8) 0.0734(5) 0.000 0.0151(4) 0.000
O2 0.0752(8) 0.0373(6) 0.0410(6) -0.0075(5) 0.0065(5) -0.0026(5)
O3 0.1220(14) 0.0343(6) 0.0543(7) -0.0005(6) 0.0102(7) -0.0045(7)
N4 0.0711(13) 0.0326(9) 0.0368(9) 0.000 0.0101(8) 0.000
C5 0.0323(10) 0.0366(10) 0.0356(10) 0.000 0.0018(8) 0.000
C6 0.0316(8) 0.0348(8) 0.0403(8) -0.0022(6) 0.0021(5) -0.0007(5)
C7 0.0359(10) 0.0362(10) 0.0364(10) 0.000 0.0041(8) 0.000
C8 0.0389(8) 0.0318(8) 0.0412(8) 0.0032(6) 0.0035(6) -0.0008(6)
C9 0.0457(9) 0.0353(8) 0.0433(8) -0.0018(6) 0.0014(6) -0.0002(6)
C10 0.0766(11) 0.0382(9) 0.0329(7) 0.0013(6) -0.0014(7) -0.0052(8)
C11 0.1069(18) 0.0465(10) 0.0522(10) -0.0003(8) -0.0099(11) 0.0131(11)
C12 0.0800(13) 0.0653(12) 0.0358(8) 0.0052(7) -0.0017(8) -0.0221(10)
C13 0.118(2) 0.0440(10) 0.0527(12) -0.0153(9) 0.0100(12) -0.0014(12)
C14 0.173(3) 0.0449(12) 0.0617(14) 0.0050(10) -0.0402(18) 0.0077(17)
C15 0.120(2) 0.0935(19) 0.0461(10) 0.0194(11) -0.0100(12) -0.0511(18)
C16 0.189(4) 0.0615(15) 0.0555(13) 0.0232(11) -0.0435(19) -0.049(2)

loop_
_atom_type_symbol
_atom_type_description
_atom_type_scat_dispersion_real
_atom_type_scat_dispersion_imag
_atom_type_scat_source
C C 0.0181 0.0091 'International Tables Vol C Tables 4.2.6.8 and 6.1.1.4'
H H 0.0000 0.0000 'International Tables Vol C Tables 4.2.6.8 and 6.1.1.4'
N N 0.0311 0.0180 'International Tables Vol C Tables 4.2.6.8 and 6.1.1.4'
O O 0.0492 0.0322 'International Tables Vol C Tables 4.2.6.8 and 6.1.1.4'
S S 0.3331 0.5567 'International Tables Vol C Tables 4.2.6.8 and 6.1.1.4'
Cl Cl 0.3639 0.7018 'International Tables Vol C Tables 4.2.6.8 and 6.1.1.4'

loop_
_geom_angle_atom_site_label_1
_geom_angle_atom_site_label_2
_geom_angle_atom_site_label_3
_geom_angle
_geom_angle_site_symmetry_1
_geom_angle_site_symmetry_3
C12 S1 C12 98.10(13) 8_565 .
C9 O2 C13 115.78(14) . .
C7 N4 C10 120.70(10) . .
C7 N4 C10 120.70(10) . 8_565
C10 N4 C10 115.00(18) 8_565 .
C6 C5 C6 117.85(18) 8_565 .
C5 C6 C8 121.41(13) . .
C5 C6 C9 122.29(14) . .
C8 C6 C9 116.30(13) . .
C8 C7 N4 121.18(10) 8_565 .
C8 C7 N4 121.18(10) . .
C8 C7 C8 117.62(19) . 8_565
C6 C8 C7 120.84(14) . .
O2 C9 C6 112.33(13) . .
O3 C9 O2 123.11(14) . .
O3 C9 C6 124.55(14) . .
C11 C10 N4 121.23(19) . .
C11 C10 C12 119.82(19) . .
C12 C10 N4 118.94(17) . .
C10 C11 C14 119.6(3) . .
C10 C12 S1 119.75(14) . .
C10 C12 C15 119.2(2) . .
C15 C12 S1 121.0(2) . .
C16 C14 C11 120.3(3) . .
C16 C15 C12 120.7(3) . .
C15 C16 C14 120.2(2) . .

loop_
_geom_bond_atom_site_label_1
_geom_bond_atom_site_label_2
_geom_bond_distance
_geom_bond_site_symmetry_2
S1 C12 1.755(2) 8_565
S1 C12 1.755(2) .
O2 C9 1.334(2) .
O2 C13 1.436(2) .
O3 C9 1.200(2) .
N4 C7 1.407(3) .
N4 C10 1.4278(18) .
N4 C10 1.4278(18) 8_565
C5 C6 1.3848(18) 8_565
C5 C6 1.3848(18) .
C6 C8 1.389(2) .
C6 C9 1.486(2) .
C7 C8 1.3960(18) .
C7 C8 1.3960(18) 8_565
C10 C11 1.379(3) .
C10 C12 1.385(3) .
C11 C14 1.393(4) .
C12 C15 1.396(3) .
C14 C16 1.366(5) .
C15 C16 1.357(5) .
